data_7022522
loop_
_publ_author_name
'Kong, Shaoliang'
'Song, Kuifeng'
'Liang, Tongling'
'Guo, Cun-Yue'
'Sun, Wen-Hua'
'Redshaw, Carl'

_publ_section_title
;
 Methylene-bridged bimetallic \a-diimino nickel(II) complexes: synthesis
 and high efficiency in ethylene polymerization.
;
_journal_issue 25
_journal_name_full 'Dalton transactions (Cambridge, England : 2003)'
_journal_page_first 9176
_journal_page_last 9187
_journal_paper_doi 10.1039/c3dt00023k
_journal_volume 42
_journal_year 2013
_chemical_formula_sum 'C32 H32 Br2 N2 Ni'
_chemical_formula_weight 663.13
_chemical_name_systematic
;
?
;
_space_group_IT_number 14
_symmetry_cell_setting monoclinic
_symmetry_space_group_name_Hall '-P 2yn'
_symmetry_space_group_name_H-M 'P 1 21/n 1'
_atom_sites_solution_hydrogens geom
_atom_sites_solution_primary direct
_atom_sites_solution_secondary difmap
_audit_creation_method SHELXL-97
_cell_angle_alpha 90.00
_cell_angle_beta 97.26(3)
_cell_angle_gamma 90.00
_cell_formula_units_Z 4
_cell_length_a 10.642(2)
_cell_length_b 20.891(4)
_cell_length_c 13.085(3)
_cell_measurement_temperature 173(2)
_cell_measurement_theta_max 27.46
_cell_measurement_theta_min 2.16
_cell_volume 2885.8(10)
_computing_cell_refinement 'CrystalClear (Rigaku Inc., 2007)'
_computing_data_collection 'CrystalClear (Rigaku Inc., 2007)'
_computing_data_reduction 'CrystalClear (Rigaku Inc., 2007)'
_computing_molecular_graphics 'XP in Siemens SHELXTL (Sheldrick, 1994)'
_computing_publication_material 'SHELX97 (Sheldrick, 1997)'
_computing_structure_refinement 'SHELXL-97 (Sheldrick, 1997)'
_computing_structure_solution 'SHELXS-97 (Sheldrick, 1990)'
_diffrn_ambient_temperature 173(2)
_diffrn_measured_fraction_theta_full 0.993
_diffrn_measured_fraction_theta_max 0.993
_diffrn_measurement_device_type 'Bruker P4'
_diffrn_measurement_method '\w scans'
_diffrn_radiation_monochromator graphite
_diffrn_radiation_source 'fine-focus sealed tube'
_diffrn_radiation_type MoK\a
_diffrn_radiation_wavelength 0.71073
_diffrn_reflns_av_R_equivalents 0.0743
_diffrn_reflns_av_sigmaI/netI 0.0707
_diffrn_reflns_limit_h_max 8
_diffrn_reflns_limit_h_min -13
_diffrn_reflns_limit_k_max 26
_diffrn_reflns_limit_k_min -25
_diffrn_reflns_limit_l_max 16
_diffrn_reflns_limit_l_min -16
_diffrn_reflns_number 19252
_diffrn_reflns_theta_full 27.46
_diffrn_reflns_theta_max 27.46
_diffrn_reflns_theta_min 2.16
_diffrn_standards_decay_% none
_diffrn_standards_interval_count none
_diffrn_standards_interval_time none
_diffrn_standards_number none
_exptl_absorpt_coefficient_mu 3.465
_exptl_absorpt_correction_T_max 1.0000
_exptl_absorpt_correction_T_min 0.2163
_exptl_absorpt_correction_type empirical
_exptl_absorpt_process_details 'SADABS (Sheldrick, 1996)'
_exptl_crystal_colour red
_exptl_crystal_density_diffrn 1.526
_exptl_crystal_density_method 'not measured'
_exptl_crystal_description plate
_exptl_crystal_F_000 1344
_exptl_crystal_size_max 0.56
_exptl_crystal_size_mid 0.38
_exptl_crystal_size_min 0.10
_refine_diff_density_max 0.673
_refine_diff_density_min -0.678
_refine_diff_density_rms 0.110
_refine_ls_extinction_method none
_refine_ls_goodness_of_fit_ref 1.113
_refine_ls_hydrogen_treatment constr
_refine_ls_matrix_type full
_refine_ls_number_parameters 334
_refine_ls_number_reflns 6546
_refine_ls_number_restraints 0
_refine_ls_restrained_S_all 1.113
_refine_ls_R_factor_gt 0.0666
_refine_ls_shift/su_max 0.000
_refine_ls_shift/su_mean 0.000
_refine_ls_structure_factor_coef Fsqd
_refine_ls_weighting_details 'calc w=1/[\s^2^(Fo^2^)+(0.0502P)^2^+5.9122P] where P=(Fo^2^+2Fc^2^)/3'
_refine_ls_weighting_scheme calc
_refine_ls_wR_factor_gt 0.1456
_refine_ls_wR_factor_ref 0.1553
_reflns_number_gt 5421
_reflns_number_total 6546
_reflns_threshold_expression >2sigma(I)
_cod_data_source_file c3dt00023k.txt
_cod_data_source_block Ni1
_cod_depositor_comments
;
The following automatic conversions were performed:

'_symmetry_cell_setting' value 'Monoclinic' changed to 'monoclinic'
according to /home/saulius/struct/CIF-dictionaries/cif_core.dic
dictionary named 'cif_core.dic' version 2.4.2 from 2011-04-26.

Automatic conversion script
Id: cif_fix_values 1891 2012-01-12 08:04:46Z andrius 
;
_cod_original_cell_volume 2885.9(10)
_cod_original_sg_symbol_H-M P2(1)/n
_cod_database_code 7022522
_refine_ls_r_factor_ref 0.0811

loop_
_symmetry_equiv_pos_as_xyz
'x, y, z'
'-x+1/2, y+1/2, -z+1/2'
'-x, -y, -z'
'x-1/2, -y-1/2, z-1/2'

loop_
_atom_site_label
_atom_site_type_symbol
_atom_site_fract_x
_atom_site_fract_y
_atom_site_fract_z
_atom_site_U_iso_or_equiv
_atom_site_adp_type
_atom_site_occupancy
_atom_site_symmetry_multiplicity
_atom_site_calc_flag
_atom_site_refinement_flags
Br1 Br 0.14045(5) 0.12985(3) 0.81450(4) 0.04233(16) Uani 1 1 d .
N1 N -0.1725(3) 0.14808(18) 0.7090(3) 0.0260(7) Uani 1 1 d .
Ni1 Ni -0.03417(5) 0.19852(3) 0.79411(4) 0.03077(16) Uani 1 1 d .
N2 N -0.1458(3) 0.18586(17) 0.9079(3) 0.0259(8) Uani 1 1 d .
Br2 Br -0.02583(6) 0.30698(3) 0.75893(5) 0.05323(19) Uani 1 1 d .
C10 C -0.3557(4) 0.1295(2) 0.9192(3) 0.0286(9) Uani 1 1 d .
C13 C -0.1248(4) 0.2079(2) 1.0133(3) 0.0276(9) Uani 1 1 d .
C25 C -0.1799(4) 0.1266(2) 0.6029(3) 0.0271(9) Uani 1 1 d .
C26 C -0.1411(4) 0.0643(2) 0.5833(4) 0.0315(10) Uani 1 1 d .
C1 C -0.2584(4) 0.1305(2) 0.7640(3) 0.0271(9) Uani 1 1 d .
C3 C -0.4300(4) 0.0561(2) 0.6645(4) 0.0355(11) Uani 1 1 d .
H3A H -0.3967 0.0549 0.6005 0.043 Uiso 1 1 calc R
C11 C -0.4253(4) 0.0925(2) 0.8405(4) 0.0300(9) Uani 1 1 d .
C12 C -0.2455(4) 0.1537(2) 0.8742(3) 0.0263(9) Uani 1 1 d .
C31 C -0.2704(6) 0.2354(3) 0.5484(4) 0.0475(13) Uani 1 1 d .
H31A H -0.2611 0.2416 0.6231 0.071 Uiso 1 1 calc R
H31B H -0.3599 0.2393 0.5203 0.071 Uiso 1 1 calc R
H31C H -0.2209 0.2678 0.5170 0.071 Uiso 1 1 calc R
C16 C -0.0809(5) 0.2500(2) 1.2152(4) 0.0396(12) Uani 1 1 d .
H16A H -0.0660 0.2645 1.2844 0.048 Uiso 1 1 calc R
C18 C -0.0548(4) 0.1686(2) 1.0870(3) 0.0283(9) Uani 1 1 d .
C22 C -0.2478(5) 0.3109(3) 0.9604(4) 0.0427(13) Uani 1 1 d .
H22A H -0.2474 0.2916 0.8905 0.051 Uiso 1 1 calc R
C27 C -0.1485(4) 0.0455(3) 0.4805(4) 0.0355(11) Uani 1 1 d .
H27A H -0.1248 0.0032 0.4643 0.043 Uiso 1 1 calc R
C2 C -0.3727(4) 0.0913(2) 0.7454(3) 0.0291(9) Uani 1 1 d .
C9 C -0.3990(4) 0.1342(2) 1.0140(4) 0.0357(11) Uani 1 1 d .
H9A H -0.3539 0.1584 1.0682 0.043 Uiso 1 1 calc R
C28 C -0.1898(5) 0.0875(3) 0.4019(4) 0.0418(13) Uani 1 1 d .
H28A H -0.1927 0.0741 0.3323 0.050 Uiso 1 1 calc R
C29 C -0.2268(5) 0.1484(3) 0.4235(4) 0.0419(12) Uani 1 1 d .
H29A H -0.2552 0.1766 0.3685 0.050 Uiso 1 1 calc R
C30 C -0.2232(4) 0.1696(2) 0.5246(3) 0.0335(10) Uani 1 1 d .
C19 C -0.0056(4) 0.1025(2) 1.0619(3) 0.0307(10) Uani 1 1 d .
H19A H -0.0127 0.0986 0.9852 0.037 Uiso 1 1 calc R
C32 C -0.0965(5) 0.0187(2) 0.6687(4) 0.0421(12) Uani 1 1 d .
H32A H -0.0737 -0.0222 0.6394 0.063 Uiso 1 1 calc R
H32B H -0.1644 0.0118 0.7116 0.063 Uiso 1 1 calc R
H32C H -0.0223 0.0367 0.7109 0.063 Uiso 1 1 calc R
C17 C -0.0354(5) 0.1907(2) 1.1885(4) 0.0356(11) Uani 1 1 d .
H17A H 0.0099 0.1647 1.2402 0.043 Uiso 1 1 calc R
C21 C 0.1322(5) 0.0931(3) 1.1041(4) 0.0423(12) Uani 1 1 d .
H21A H 0.1833 0.1268 1.0775 0.063 Uiso 1 1 calc R
H21B H 0.1609 0.0512 1.0827 0.063 Uiso 1 1 calc R
H21C H 0.1417 0.0954 1.1795 0.063 Uiso 1 1 calc R
C6 C -0.5367(4) 0.0598(2) 0.8543(4) 0.0345(10) Uani 1 1 d .
C14 C -0.1712(4) 0.2678(2) 1.0381(4) 0.0322(10) Uani 1 1 d .
C4 C -0.5410(5) 0.0214(3) 0.6793(4) 0.0438(13) Uani 1 1 d .
H4A H -0.5806 -0.0040 0.6242 0.053 Uiso 1 1 calc R
C7 C -0.5781(5) 0.0657(3) 0.9526(4) 0.0412(12) Uani 1 1 d .
H7A H -0.6529 0.0443 0.9663 0.049 Uiso 1 1 calc R
C15 C -0.1475(5) 0.2872(3) 1.1410(4) 0.0383(11) Uani 1 1 d .
H15A H -0.1786 0.3275 1.1600 0.046 Uiso 1 1 calc R
C8 C -0.5117(5) 0.1021(3) 1.0283(4) 0.0423(12) Uani 1 1 d .
H8A H -0.5431 0.1058 1.0929 0.051 Uiso 1 1 calc R
C20 C -0.0890(5) 0.0509(2) 1.1007(4) 0.0399(11) Uani 1 1 d .
H20A H -0.0574 0.0086 1.0840 0.060 Uiso 1 1 calc R
H20B H -0.1762 0.0561 1.0674 0.060 Uiso 1 1 calc R
H20C H -0.0870 0.0548 1.1755 0.060 Uiso 1 1 calc R
C5 C -0.5935(4) 0.0228(3) 0.7697(4) 0.0429(12) Uani 1 1 d .
H5A H -0.6682 -0.0010 0.7758 0.051 Uiso 1 1 calc R
C23 C -0.3859(6) 0.3150(3) 0.9823(5) 0.0591(17) Uani 1 1 d .
H23A H -0.4220 0.2718 0.9821 0.089 Uiso 1 1 calc R
H23B H -0.4349 0.3409 0.9290 0.089 Uiso 1 1 calc R
H23C H -0.3889 0.3348 1.0499 0.089 Uiso 1 1 calc R
C24 C -0.1894(7) 0.3778(3) 0.9588(5) 0.0644(18) Uani 1 1 d .
H24A H -0.1015 0.3743 0.9443 0.097 Uiso 1 1 calc R
H24B H -0.1912 0.3983 1.0260 0.097 Uiso 1 1 calc R
H24C H -0.2380 0.4036 0.9051 0.097 Uiso 1 1 calc R

loop_
_atom_site_aniso_label
_atom_site_aniso_U_11
_atom_site_aniso_U_22
_atom_site_aniso_U_33
_atom_site_aniso_U_23
_atom_site_aniso_U_13
_atom_site_aniso_U_12
Br1 0.0311(2) 0.0529(3) 0.0447(3) 0.0071(2) 0.0113(2) 0.0024(2)
N1 0.0255(17) 0.0320(19) 0.0214(17) 0.0034(15) 0.0064(14) 0.0029(15)
Ni1 0.0273(3) 0.0384(3) 0.0273(3) 0.0006(2) 0.0061(2) -0.0067(2)
N2 0.0255(17) 0.0313(19) 0.0214(17) -0.0010(15) 0.0046(14) 0.0016(15)
Br2 0.0583(4) 0.0427(3) 0.0581(4) 0.0128(3) 0.0047(3) -0.0084(3)
C10 0.023(2) 0.035(2) 0.028(2) 0.0000(18) 0.0054(17) 0.0026(18)
C13 0.0223(19) 0.035(2) 0.026(2) -0.0031(18) 0.0048(16) -0.0015(18)
C25 0.0236(19) 0.034(2) 0.024(2) 0.0001(18) 0.0053(16) -0.0035(18)
C26 0.026(2) 0.036(2) 0.033(2) -0.002(2) 0.0055(18) -0.0030(19)
C1 0.027(2) 0.030(2) 0.024(2) -0.0018(17) 0.0031(17) 0.0021(18)
C3 0.030(2) 0.048(3) 0.029(2) -0.009(2) 0.0060(18) -0.006(2)
C11 0.023(2) 0.034(2) 0.033(2) 0.0001(19) 0.0059(17) -0.0016(18)
C12 0.0223(19) 0.031(2) 0.026(2) -0.0007(18) 0.0024(16) 0.0011(17)
C31 0.051(3) 0.045(3) 0.044(3) 0.004(2) -0.002(2) 0.011(3)
C16 0.045(3) 0.045(3) 0.029(2) -0.010(2) 0.003(2) -0.003(2)
C18 0.028(2) 0.032(2) 0.025(2) -0.0009(18) 0.0077(17) -0.0013(18)
C22 0.046(3) 0.046(3) 0.034(3) -0.006(2) -0.004(2) 0.021(2)
C27 0.027(2) 0.048(3) 0.033(2) -0.010(2) 0.0098(19) -0.008(2)
C2 0.0231(19) 0.034(2) 0.031(2) -0.0038(19) 0.0054(17) -0.0005(18)
C9 0.030(2) 0.046(3) 0.032(2) -0.009(2) 0.0077(19) 0.000(2)
C28 0.033(2) 0.070(4) 0.023(2) -0.014(2) 0.0071(19) -0.012(2)
C29 0.031(2) 0.071(4) 0.023(2) 0.006(2) 0.0015(19) -0.009(2)
C30 0.029(2) 0.047(3) 0.024(2) 0.001(2) 0.0023(17) 0.002(2)
C19 0.038(2) 0.028(2) 0.027(2) 0.0022(18) 0.0096(19) 0.0058(19)
C32 0.048(3) 0.037(3) 0.041(3) 0.001(2) 0.004(2) 0.002(2)
C17 0.042(3) 0.039(3) 0.025(2) 0.001(2) 0.003(2) 0.002(2)
C21 0.042(3) 0.042(3) 0.044(3) 0.006(2) 0.009(2) 0.006(2)
C6 0.023(2) 0.041(3) 0.041(3) -0.002(2) 0.0090(19) -0.001(2)
C14 0.029(2) 0.037(2) 0.030(2) -0.005(2) 0.0041(18) 0.003(2)
C4 0.032(2) 0.059(3) 0.040(3) -0.013(3) 0.002(2) -0.013(2)
C7 0.031(2) 0.052(3) 0.044(3) -0.004(2) 0.017(2) -0.006(2)
C15 0.038(3) 0.040(3) 0.038(3) -0.006(2) 0.006(2) 0.005(2)
C8 0.035(2) 0.059(3) 0.037(3) -0.007(2) 0.018(2) -0.002(2)
C20 0.044(3) 0.038(3) 0.040(3) 0.002(2) 0.011(2) -0.003(2)
C5 0.025(2) 0.055(3) 0.050(3) -0.011(3) 0.008(2) -0.014(2)
C23 0.045(3) 0.073(4) 0.055(4) -0.018(3) -0.007(3) 0.028(3)
C24 0.092(5) 0.041(3) 0.056(4) 0.001(3) -0.005(4) 0.016(3)

loop_
_atom_type_symbol
_atom_type_description
_atom_type_scat_dispersion_real
_atom_type_scat_dispersion_imag
_atom_type_scat_source
C C 0.0033 0.0016 'International Tables Vol C Tables 4.2.6.8 and 6.1.1.4'
H H 0.0000 0.0000 'International Tables Vol C Tables 4.2.6.8 and 6.1.1.4'
N N 0.0061 0.0033 'International Tables Vol C Tables 4.2.6.8 and 6.1.1.4'
Ni Ni 0.3393 1.1124 'International Tables Vol C Tables 4.2.6.8 and 6.1.1.4'
Br Br -0.2901 2.4595 'International Tables Vol C Tables 4.2.6.8 and 6.1.1.4'

loop_
_geom_angle_atom_site_label_1
_geom_angle_atom_site_label_2
_geom_angle_atom_site_label_3
_geom_angle
C1 N1 C25 119.4(4)
C1 N1 Ni1 111.0(3)
C25 N1 Ni1 129.4(3)
N1 Ni1 N2 83.33(14)
N1 Ni1 Br2 116.29(11)
N2 Ni1 Br2 108.24(11)
N1 Ni1 Br1 104.82(11)
N2 Ni1 Br1 111.47(10)
Br2 Ni1 Br1 125.00(3)
C12 N2 C13 121.0(4)
C12 N2 Ni1 110.5(3)
C13 N2 Ni1 128.5(3)
C9 C10 C11 119.2(4)
C9 C10 C12 135.3(4)
C11 C10 C12 105.5(4)
C14 C13 C18 122.4(4)
C14 C13 N2 119.3(4)
C18 C13 N2 118.3(4)
C30 C25 C26 122.8(4)
C30 C25 N1 118.4(4)
C26 C25 N1 118.8(4)
C27 C26 C25 117.2(4)
C27 C26 C32 121.0(5)
C25 C26 C32 121.8(4)
N1 C1 C2 134.6(4)
N1 C1 C12 117.2(4)
C2 C1 C12 108.2(4)
C2 C3 C4 117.8(4)
C2 C3 H3A 121.1
C4 C3 H3A 121.1
C6 C11 C10 123.1(4)
C6 C11 C2 122.4(4)
C10 C11 C2 114.6(4)
N2 C12 C10 135.2(4)
N2 C12 C1 117.8(4)
C10 C12 C1 107.0(4)
C30 C31 H31A 109.5
C30 C31 H31B 109.5
H31A C31 H31B 109.5
C30 C31 H31C 109.5
H31A C31 H31C 109.5
H31B C31 H31C 109.5
C15 C16 C17 119.5(5)
C15 C16 H16A 120.2
C17 C16 H16A 120.2
C17 C18 C13 117.5(4)
C17 C18 C19 119.3(4)
C13 C18 C19 123.2(4)
C14 C22 C24 111.5(5)
C14 C22 C23 110.7(5)
C24 C22 C23 110.6(5)
C14 C22 H22A 108.0
C24 C22 H22A 108.0
C23 C22 H22A 108.0
C28 C27 C26 120.9(5)
C28 C27 H27A 119.5
C26 C27 H27A 119.5
C3 C2 C11 119.9(4)
C3 C2 C1 135.3(4)
C11 C2 C1 104.8(4)
C10 C9 C8 118.2(4)
C10 C9 H9A 120.9
C8 C9 H9A 120.9
C29 C28 C27 120.6(4)
C29 C28 H28A 119.7
C27 C28 H28A 119.7
C28 C29 C30 121.1(5)
C28 C29 H29A 119.4
C30 C29 H29A 119.4
C29 C30 C25 117.4(5)
C29 C30 C31 121.1(5)
C25 C30 C31 121.5(4)
C21 C19 C20 111.5(4)
C21 C19 C18 112.4(4)
C20 C19 C18 109.8(4)
C21 C19 H19A 107.7
C20 C19 H19A 107.7
C18 C19 H19A 107.7
C26 C32 H32A 109.5
C26 C32 H32B 109.5
H32A C32 H32B 109.5
C26 C32 H32C 109.5
H32A C32 H32C 109.5
H32B C32 H32C 109.5
C16 C17 C18 121.2(4)
C16 C17 H17A 119.4
C18 C17 H17A 119.4
C19 C21 H21A 109.5
C19 C21 H21B 109.5
H21A C21 H21B 109.5
C19 C21 H21C 109.5
H21A C21 H21C 109.5
H21B C21 H21C 109.5
C11 C6 C7 116.1(4)
C11 C6 C5 116.7(4)
C7 C6 C5 127.2(4)
C13 C14 C15 117.2(4)
C13 C14 C22 123.5(4)
C15 C14 C22 119.3(4)
C5 C4 C3 122.9(5)
C5 C4 H4A 118.6
C3 C4 H4A 118.6
C8 C7 C6 120.9(5)
C8 C7 H7A 119.6
C6 C7 H7A 119.6
C16 C15 C14 122.2(5)
C16 C15 H15A 118.9
C14 C15 H15A 118.9
C7 C8 C9 122.6(5)
C7 C8 H8A 118.7
C9 C8 H8A 118.7
C19 C20 H20A 109.5
C19 C20 H20B 109.5
H20A C20 H20B 109.5
C19 C20 H20C 109.5
H20A C20 H20C 109.5
H20B C20 H20C 109.5
C4 C5 C6 120.3(4)
C4 C5 H5A 119.8
C6 C5 H5A 119.8
C22 C23 H23A 109.5
C22 C23 H23B 109.5
H23A C23 H23B 109.5
C22 C23 H23C 109.5
H23A C23 H23C 109.5
H23B C23 H23C 109.5
C22 C24 H24A 109.5
C22 C24 H24B 109.5
H24A C24 H24B 109.5
C22 C24 H24C 109.5
H24A C24 H24C 109.5
H24B C24 H24C 109.5

loop_
_geom_bond_atom_site_label_1
_geom_bond_atom_site_label_2
_geom_bond_distance
Br1 Ni1 2.3361(9)
N1 C1 1.286(5)
N1 C25 1.451(5)
N1 Ni1 2.026(4)
Ni1 N2 2.035(4)
Ni1 Br2 2.3161(10)
N2 C12 1.286(5)
N2 C13 1.445(5)
C10 C9 1.380(6)
C10 C11 1.419(6)
C10 C12 1.467(6)
C13 C14 1.398(6)
C13 C18 1.406(6)
C25 C30 1.397(6)
C25 C26 1.399(6)
C26 C27 1.393(6)
C26 C32 1.498(7)
C1 C2 1.461(6)
C1 C12 1.511(6)
C3 C2 1.368(6)
C3 C4 1.420(7)
C3 H3A 0.9500
C11 C6 1.400(6)
C11 C2 1.428(6)
C31 C30 1.507(7)
C31 H31A 0.9800
C31 H31B 0.9800
C31 H31C 0.9800
C16 C15 1.370(7)
C16 C17 1.391(7)
C16 H16A 0.9500
C18 C17 1.396(6)
C18 C19 1.528(6)
C22 C14 1.517(7)
C22 C24 1.530(8)
C22 C23 1.535(8)
C22 H22A 1.0000
C27 C28 1.381(7)
C27 H27A 0.9500
C9 C8 1.407(7)
C9 H9A 0.9500
C28 C29 1.372(8)
C28 H28A 0.9500
C29 C30 1.391(7)
C29 H29A 0.9500
C19 C21 1.513(7)
C19 C20 1.523(7)
C19 H19A 1.0000
C32 H32A 0.9800
C32 H32B 0.9800
C32 H32C 0.9800
C17 H17A 0.9500
C21 H21A 0.9800
C21 H21B 0.9800
C21 H21C 0.9800
C6 C7 1.418(7)
C6 C5 1.420(7)
C14 C15 1.398(7)
C4 C5 1.370(7)
C4 H4A 0.9500
C7 C8 1.371(7)
C7 H7A 0.9500
C15 H15A 0.9500
C8 H8A 0.9500
C20 H20A 0.9800
C20 H20B 0.9800
C20 H20C 0.9800
C5 H5A 0.9500
C23 H23A 0.9800
C23 H23B 0.9800
C23 H23C 0.9800
C24 H24A 0.9800
C24 H24B 0.9800
C24 H24C 0.9800

loop_
_geom_torsion_atom_site_label_1
_geom_torsion_atom_site_label_2
_geom_torsion_atom_site_label_3
_geom_torsion_atom_site_label_4
_geom_torsion
C1 N1 Ni1 N2 -2.4(3)
C25 N1 Ni1 N2 -177.1(4)
C1 N1 Ni1 Br2 -109.5(3)
C25 N1 Ni1 Br2 75.8(4)
C1 N1 Ni1 Br1 108.1(3)
C25 N1 Ni1 Br1 -66.6(4)
N1 Ni1 N2 C12 0.1(3)
Br2 Ni1 N2 C12 115.6(3)
Br1 Ni1 N2 C12 -103.3(3)
N1 Ni1 N2 C13 -179.9(4)
Br2 Ni1 N2 C13 -64.3(4)
Br1 Ni1 N2 C13 76.8(4)
C12 N2 C13 C14 -89.6(5)
Ni1 N2 C13 C14 90.3(5)
C12 N2 C13 C18 92.2(5)
Ni1 N2 C13 C18 -87.9(5)
C1 N1 C25 C30 102.7(5)
Ni1 N1 C25 C30 -83.0(5)
C1 N1 C25 C26 -78.5(5)
Ni1 N1 C25 C26 95.8(5)
C30 C25 C26 C27 -0.7(7)
N1 C25 C26 C27 -179.5(4)
C30 C25 C26 C32 -179.2(4)
N1 C25 C26 C32 2.1(6)
C25 N1 C1 C2 -0.6(7)
Ni1 N1 C1 C2 -175.9(4)
C25 N1 C1 C12 179.4(4)
Ni1 N1 C1 C12 4.1(5)
C9 C10 C11 C6 -0.3(7)
C12 C10 C11 C6 178.5(4)
C9 C10 C11 C2 179.5(4)
C12 C10 C11 C2 -1.6(5)
C13 N2 C12 C10 -1.4(8)
Ni1 N2 C12 C10 178.7(4)
C13 N2 C12 C1 -178.1(4)
Ni1 N2 C12 C1 2.0(5)
C9 C10 C12 N2 3.8(9)
C11 C10 C12 N2 -174.8(5)
C9 C10 C12 C1 -179.3(5)
C11 C10 C12 C1 2.1(5)
N1 C1 C12 N2 -4.3(6)
C2 C1 C12 N2 175.7(4)
N1 C1 C12 C10 178.1(4)
C2 C1 C12 C10 -1.9(5)
C14 C13 C18 C17 1.7(7)
N2 C13 C18 C17 179.9(4)
C14 C13 C18 C19 178.8(4)
N2 C13 C18 C19 -3.1(6)
C25 C26 C27 C28 1.4(7)
C32 C26 C27 C28 179.9(4)
C4 C3 C2 C11 -0.3(7)
C4 C3 C2 C1 177.1(5)
C6 C11 C2 C3 -1.6(7)
C10 C11 C2 C3 178.6(4)
C6 C11 C2 C1 -179.7(4)
C10 C11 C2 C1 0.5(5)
N1 C1 C2 C3 3.2(9)
C12 C1 C2 C3 -176.8(5)
N1 C1 C2 C11 -179.1(5)
C12 C1 C2 C11 0.9(5)
C11 C10 C9 C8 -0.4(7)
C12 C10 C9 C8 -178.9(5)
C26 C27 C28 C29 -1.2(7)
C27 C28 C29 C30 0.2(7)
C28 C29 C30 C25 0.4(7)
C28 C29 C30 C31 -176.7(5)
C26 C25 C30 C29 -0.2(7)
N1 C25 C30 C29 178.6(4)
C26 C25 C30 C31 176.9(5)
N1 C25 C30 C31 -4.3(7)
C17 C18 C19 C21 -50.6(6)
C13 C18 C19 C21 132.4(5)
C17 C18 C19 C20 74.1(5)
C13 C18 C19 C20 -102.9(5)
C15 C16 C17 C18 0.8(8)
C13 C18 C17 C16 -1.5(7)
C19 C18 C17 C16 -178.6(5)
C10 C11 C6 C7 0.3(7)
C2 C11 C6 C7 -179.5(4)
C10 C11 C6 C5 -177.8(5)
C2 C11 C6 C5 2.4(7)
C18 C13 C14 C15 -1.2(7)
N2 C13 C14 C15 -179.4(4)
C18 C13 C14 C22 -179.5(5)
N2 C13 C14 C22 2.3(7)
C24 C22 C14 C13 -125.9(5)
C23 C22 C14 C13 110.4(5)
C24 C22 C14 C15 55.8(7)
C23 C22 C14 C15 -67.8(6)
C2 C3 C4 C5 1.3(8)
C11 C6 C7 C8 0.5(8)
C5 C6 C7 C8 178.4(5)
C17 C16 C15 C14 -0.3(8)
C13 C14 C15 C16 0.5(7)
C22 C14 C15 C16 178.9(5)
C6 C7 C8 C9 -1.3(9)
C10 C9 C8 C7 1.2(8)
C3 C4 C5 C6 -0.5(9)
C11 C6 C5 C4 -1.4(8)
C7 C6 C5 C4 -179.3(5)
